data_1527448
loop_
_publ_author_name
'Gribanov, A.V.'
'Sologub, O.L.'
'Seropegin, Yu.D.'
'Pavlyuk, V.V.'
'Bodak, O.I.'
'Pecharskii, V.K.'
'Salamakha, P.S.'

_publ_section_title
;
 Crystal structure of the compound Ce7 Pd4 Ge2
;
_journal_name_full 'Journal of Alloys Compd.'
_journal_page_first 39
_journal_page_last 42
_journal_volume 198
_journal_year 1993
_chemical_formula_sum 'Ce7 Ge2 Pd4'
_space_group_IT_number 14
_symmetry_space_group_name_Hall '-P 2yn'
_symmetry_space_group_name_H-M 'P 1 21/n 1'
_cell_angle_alpha 90
_cell_angle_beta 114.31
_cell_angle_gamma 90
_cell_formula_units_Z 4
_cell_length_a 9.315
_cell_length_b 12.277
_cell_length_c 12.698
_cell_volume 1323.387
_citation_journal_id_ASTM JALCEU
_cod_data_source_file Gribanov_JALCEU_1993_288.cif
_cod_data_source_block Ce7Ge2Pd4
_cod_original_sg_symbol_Hall '-P 2ybc (x-z,y,z)'
_cod_database_code 1527448

loop_
_symmetry_equiv_pos_as_xyz
x,y,z
-x+1/2,y+1/2,-z+1/2
-x,-y,-z
x-1/2,-y-1/2,z-1/2

loop_
_atom_site_label
_atom_site_type_symbol
_atom_site_fract_x
_atom_site_fract_y
_atom_site_fract_z
_atom_site_occupancy
_atom_site_U_iso_or_equiv
Ce5 Ce 0.0975 0.5989 0.0992 1 0.0
Ge2 Ge 0.0133 0.3801 0.1574 1 0.0
Pd2 Pd 0.8097 0.0007 0.0605 1 0.0
Pd4 Pd 0.4555 0.7489 0.1796 1 0.0
Ce7 Ce 0.1626 0.8799 0.1605 1 0.0
Ce6 Ce 0.12 0.1613 0.1197 1 0.0
Ce1 Ce 0.7271 0.2482 0.0895 1 0.0
Pd3 Pd 0.4585 0.2464 0.1861 1 0.0
Ce3 Ce 0.7298 0.7532 0.0924 1 0.0
Ce2 Ce 0.5224 0.0011 0.1545 1 0.0
Pd1 Pd 0.776 0.4997 0.0749 1 0.0
Ce4 Ce 0.5172 0.5014 0.1637 1 0.0
Ge1 Ge 0.3365 0.3772 0.0826 1 0.0
